data_4310612
loop_
_publ_author_name
'Tracy A. Hanna'
'Amit K. Ghosh'
'Catalina Ibarra'
'Miguel A. Mendez-Rojas'
'Arnold L. Rheingold'
'William H. Watson'

_publ_section_title
;
 Steric Control of Coordination Number: A Series of Mo(VI) Dioxo
 Diaryloxide Complexes Bearing 4-, 5-, and 6-Coordinate Environments
;
_journal_name_full 'Inorganic Chemistry'
_journal_page_first 1511
_journal_page_last 1516
_journal_paper_doi 10.1021/ic035129z
_journal_volume 43
_journal_year 2004
_chemical_formula_sum 'C31.5 H45 Mo N O4'
_chemical_formula_weight 597.61
_chemical_name_systematic
; 
 ? 
;
_space_group_IT_number 14
_symmetry_cell_setting monoclinic
_symmetry_space_group_name_Hall '-P 2ybc'
_symmetry_space_group_name_H-M 'P 1 21/c 1'
_atom_sites_solution_hydrogens geom
_atom_sites_solution_primary direct
_atom_sites_solution_secondary difmap
_audit_creation_method SHELXL-97
_cell_angle_alpha 90.00
_cell_angle_beta 105.161(2)
_cell_angle_gamma 90.00
_cell_formula_units_Z 4
_cell_length_a 12.8628(13)
_cell_length_b 11.0536(11)
_cell_length_c 23.076(2)
_cell_measurement_reflns_used 8550
_cell_measurement_temperature 150(2)
_cell_measurement_theta_max 28.01
_cell_measurement_theta_min 2.47
_cell_volume 3166.8(5)
_computing_cell_refinement 'Bruker SMART'
_computing_data_collection 'Bruker SMART'
_computing_data_reduction 'Bruker SAINT'
_computing_molecular_graphics 'Bruker SHELXTL'
_computing_publication_material 'Bruker SHELXTL'
_computing_structure_refinement 'SHELXL-97 (Sheldrick, 1997)'
_computing_structure_solution 'SHELXS-97 (Sheldrick, 1990)'
_diffrn_ambient_temperature 150(2)
_diffrn_measured_fraction_theta_full 0.998
_diffrn_measured_fraction_theta_max 0.998
_diffrn_measurement_device_type 'CCD area detector'
_diffrn_measurement_method 'phi and omega scans'
_diffrn_radiation_monochromator graphite
_diffrn_radiation_source 'fine-focus sealed tube'
_diffrn_radiation_type MoK\a
_diffrn_radiation_wavelength 0.71073
_diffrn_reflns_av_R_equivalents 0.0635
_diffrn_reflns_av_sigmaI/netI 0.0534
_diffrn_reflns_limit_h_max 14
_diffrn_reflns_limit_h_min -14
_diffrn_reflns_limit_k_max 12
_diffrn_reflns_limit_k_min -12
_diffrn_reflns_limit_l_max 26
_diffrn_reflns_limit_l_min -26
_diffrn_reflns_number 26958
_diffrn_reflns_theta_full 24.00
_diffrn_reflns_theta_max 24.00
_diffrn_reflns_theta_min 2.06
_exptl_absorpt_coefficient_mu 0.447
_exptl_absorpt_correction_T_max 0.9159
_exptl_absorpt_correction_T_min 0.9159
_exptl_absorpt_correction_type none
_exptl_crystal_colour brown
_exptl_crystal_density_diffrn 1.253
_exptl_crystal_density_meas 0
_exptl_crystal_density_method 'not measured'
_exptl_crystal_description blade
_exptl_crystal_F_000 1252
_exptl_crystal_size_max 0.20
_exptl_crystal_size_mid 0.20
_exptl_crystal_size_min 0.20
_refine_diff_density_max 0.752
_refine_diff_density_min -1.752
_refine_diff_density_rms 0.100
_refine_ls_extinction_method none
_refine_ls_goodness_of_fit_ref 1.306
_refine_ls_hydrogen_treatment mixed
_refine_ls_matrix_type full
_refine_ls_number_parameters 316
_refine_ls_number_reflns 4975
_refine_ls_number_restraints 0
_refine_ls_restrained_S_all 1.306
_refine_ls_R_factor_all 0.0869
_refine_ls_R_factor_gt 0.0764
_refine_ls_shift/su_max 0.027
_refine_ls_shift/su_mean 0.004
_refine_ls_structure_factor_coef Fsqd
_refine_ls_weighting_details 'calc w=1/[\s^2^(Fo^2^)+(0.0500P)^2^+10.0000P] where P=(Fo^2^+2Fc^2^)/3'
_refine_ls_weighting_scheme calc
_refine_ls_wR_factor_gt 0.1568
_refine_ls_wR_factor_ref 0.1612
_reflns_number_gt 4433
_reflns_number_total 4975
_reflns_threshold_expression >2sigma(I)
_cod_data_source_file ic035129zsi20030929_112331_2.cif
_cod_data_source_block tcu17
_cod_depositor_comments
;
The following automatic conversions were performed:
'_symmetry_cell_setting' value 'Monoclinic' changed to 'monoclinic'
according to '/home/saulius/struct/CIF-dictionaries/cif_core.dic'
dictionary named 'cif_core.dic' version 2.4.1 from 2010-06-29.

Automatic conversion script
Id: cif_fix_enum 1527 2010-12-29 10:47:43Z saulius 
;
_cod_original_formula_sum 'C31.50 H45 Mo N O4'
_cod_database_code 4310612

loop_
_symmetry_equiv_pos_as_xyz
'x, y, z'
'-x, y+1/2, -z+1/2'
'-x, -y, -z'
'x, -y-1/2, z-1/2'

loop_
_atom_site_label
_atom_site_type_symbol
_atom_site_fract_x
_atom_site_fract_y
_atom_site_fract_z
_atom_site_U_iso_or_equiv
_atom_site_adp_type
_atom_site_occupancy
_atom_site_symmetry_multiplicity
_atom_site_calc_flag
_atom_site_refinement_flags
_atom_site_disorder_assembly
_atom_site_disorder_group
Mo1 Mo 0.59053(4) 0.82957(4) 0.30325(2) 0.01865(18) Uani 1 1 d . . .
O1 O 0.5915(4) 0.6920(4) 0.2704(2) 0.0319(11) Uani 1 1 d . . .
O2 O 0.5990(4) 0.9421(4) 0.2542(2) 0.0300(11) Uani 1 1 d . . .
O3 O 0.7336(3) 0.8248(4) 0.3546(2) 0.0297(10) Uani 1 1 d . . .
O4 O 0.5288(3) 0.8572(4) 0.36883(18) 0.0234(10) Uani 1 1 d . . .
N1 N 0.4112(4) 0.8252(5) 0.2536(2) 0.0231(11) Uani 1 1 d . . .
C1 C 0.3601(6) 0.7210(6) 0.2321(3) 0.0299(16) Uani 1 1 d . . .
H1B H 0.3997 0.6476 0.2363 0.036 Uiso 1 1 calc R . .
C2 C 0.2519(6) 0.7202(7) 0.2043(3) 0.0381(18) Uani 1 1 d . . .
H2B H 0.2172 0.6462 0.1898 0.046 Uiso 1 1 calc R . .
C3 C 0.1929(6) 0.8262(7) 0.1971(3) 0.0447(19) Uani 1 1 d . . .
H3A H 0.1179 0.8254 0.1780 0.054 Uiso 1 1 calc R . .
C4 C 0.2442(6) 0.9325(7) 0.2179(3) 0.0347(17) Uani 1 1 d . . .
H4A H 0.2057 1.0068 0.2133 0.042 Uiso 1 1 calc R . .
C5 C 0.3542(5) 0.9290(6) 0.2459(3) 0.0241(14) Uani 1 1 d . . .
H5A H 0.3904 1.0025 0.2600 0.029 Uiso 1 1 calc R . .
C6 C 0.8175(5) 0.7465(6) 0.3621(3) 0.0240(14) Uani 1 1 d . . .
C7 C 0.8307(5) 0.6531(6) 0.4058(3) 0.0265(14) Uani 1 1 d . . .
C8 C 0.9186(5) 0.5777(6) 0.4139(3) 0.0293(15) Uani 1 1 d . . .
H8A H 0.9284 0.5153 0.4432 0.035 Uiso 1 1 calc R . .
C9 C 0.9931(5) 0.5907(6) 0.3803(3) 0.0310(16) Uani 1 1 d . . .
H9A H 1.0535 0.5382 0.3866 0.037 Uiso 1 1 calc R . .
C10 C 0.9781(5) 0.6811(6) 0.3375(3) 0.0320(15) Uani 1 1 d . . .
H10A H 1.0294 0.6899 0.3147 0.038 Uiso 1 1 calc R . .
C11 C 0.8913(5) 0.7588(6) 0.3268(3) 0.0229(14) Uani 1 1 d . . .
C12 C 0.7477(6) 0.6398(7) 0.4420(3) 0.0371(17) Uani 1 1 d . . .
H12A H 0.6764 0.6678 0.4165 0.044 Uiso 1 1 calc R . .
C13 C 0.7772(11) 0.7166(17) 0.4969(6) 0.152(8) Uani 1 1 d . . .
H13A H 0.7232 0.7067 0.5197 0.229 Uiso 1 1 calc R . .
H13B H 0.7797 0.8016 0.4853 0.229 Uiso 1 1 calc R . .
H13C H 0.8479 0.6921 0.5219 0.229 Uiso 1 1 calc R . .
C14 C 0.7365(12) 0.5120(11) 0.4595(8) 0.137(7) Uani 1 1 d . . .
H14A H 0.6824 0.5070 0.4824 0.206 Uiso 1 1 calc R . .
H14B H 0.8059 0.4828 0.4842 0.206 Uiso 1 1 calc R . .
H14C H 0.7139 0.4620 0.4233 0.206 Uiso 1 1 calc R . .
C15 C 0.8760(5) 0.8550(6) 0.2783(3) 0.0331(16) Uani 1 1 d . . .
H15A H 0.8076 0.8992 0.2771 0.040 Uiso 1 1 calc R . .
C16 C 0.9665(7) 0.9468(8) 0.2907(4) 0.056(2) Uani 1 1 d . . .
H16A H 0.9735 0.9836 0.3302 0.083 Uiso 1 1 calc R . .
H16B H 0.9506 1.0098 0.2598 0.083 Uiso 1 1 calc R . .
H16C H 1.0341 0.9064 0.2903 0.083 Uiso 1 1 calc R . .
C17 C 0.8644(8) 0.7972(8) 0.2166(4) 0.057(2) Uani 1 1 d . . .
H17A H 0.8055 0.7382 0.2087 0.085 Uiso 1 1 calc R . .
H17B H 0.9317 0.7563 0.2161 0.085 Uiso 1 1 calc R . .
H17C H 0.8486 0.8601 0.1856 0.085 Uiso 1 1 calc R . .
C18 C 0.4352(5) 0.8939(6) 0.3812(3) 0.0207(13) Uani 1 1 d . . .
C19 C 0.3594(5) 0.8055(6) 0.3858(3) 0.0275(15) Uani 1 1 d . . .
C20 C 0.2620(5) 0.8472(7) 0.3951(3) 0.0387(18) Uani 1 1 d . . .
H20A H 0.2077 0.7906 0.3974 0.046 Uiso 1 1 calc R . .
C21 C 0.2438(6) 0.9688(8) 0.4009(3) 0.0421(19) Uani 1 1 d . . .
H21A H 0.1769 0.9949 0.4067 0.051 Uiso 1 1 calc R . .
C22 C 0.3217(5) 1.0533(7) 0.3984(3) 0.0362(17) Uani 1 1 d . . .
H22A H 0.3081 1.1366 0.4034 0.043 Uiso 1 1 calc R . .
C23 C 0.4194(5) 1.0187(6) 0.3886(3) 0.0256(14) Uani 1 1 d . . .
C24 C 0.3855(6) 0.6726(7) 0.3834(3) 0.0361(16) Uani 1 1 d . . .
H24A H 0.4321 0.6632 0.3551 0.043 Uiso 1 1 calc R . .
C25 C 0.2872(6) 0.5904(7) 0.3611(4) 0.049(2) Uani 1 1 d . . .
H25A H 0.2458 0.6172 0.3213 0.074 Uiso 1 1 calc R . .
H25B H 0.2418 0.5944 0.3892 0.074 Uiso 1 1 calc R . .
H25C H 0.3112 0.5068 0.3586 0.074 Uiso 1 1 calc R . .
C26 C 0.4513(7) 0.6322(7) 0.4455(4) 0.051(2) Uani 1 1 d . . .
H26A H 0.5134 0.6860 0.4594 0.077 Uiso 1 1 calc R . .
H26B H 0.4765 0.5491 0.4432 0.077 Uiso 1 1 calc R . .
H26C H 0.4062 0.6356 0.4737 0.077 Uiso 1 1 calc R . .
C27 C 0.5090(5) 1.1069(6) 0.3879(3) 0.0306(16) Uani 1 1 d . . .
H27A H 0.5365 1.0864 0.3523 0.037 Uiso 1 1 calc R . .
C28 C 0.4710(7) 1.2388(7) 0.3805(3) 0.045(2) Uani 1 1 d . . .
H28A H 0.4119 1.2468 0.3440 0.067 Uiso 1 1 calc R . .
H28B H 0.5310 1.2910 0.3775 0.067 Uiso 1 1 calc R . .
H28C H 0.4459 1.2630 0.4154 0.067 Uiso 1 1 calc R . .
C29 C 0.6034(6) 1.0935(8) 0.4438(3) 0.047(2) Uani 1 1 d . . .
H29A H 0.6276 1.0091 0.4477 0.070 Uiso 1 1 calc R . .
H29B H 0.5803 1.1171 0.4794 0.070 Uiso 1 1 calc R . .
H29C H 0.6628 1.1458 0.4400 0.070 Uiso 1 1 calc R . .

loop_
_atom_site_aniso_label
_atom_site_aniso_U_11
_atom_site_aniso_U_22
_atom_site_aniso_U_33
_atom_site_aniso_U_23
_atom_site_aniso_U_13
_atom_site_aniso_U_12
Mo1 0.0215(3) 0.0137(3) 0.0239(3) 0.0013(2) 0.0117(2) 0.0011(2)
O1 0.043(3) 0.020(2) 0.036(3) 0.002(2) 0.015(2) 0.003(2)
O2 0.030(3) 0.028(3) 0.039(3) 0.005(2) 0.021(2) -0.001(2)
O3 0.023(2) 0.032(2) 0.038(3) -0.002(2) 0.015(2) 0.003(2)
O4 0.021(2) 0.028(2) 0.024(2) -0.0023(18) 0.0120(18) -0.0013(18)
N1 0.026(3) 0.021(3) 0.024(3) 0.002(2) 0.011(2) 0.001(2)
C1 0.043(4) 0.024(3) 0.025(4) -0.005(3) 0.013(3) -0.003(3)
C2 0.038(4) 0.032(4) 0.043(5) -0.006(3) 0.008(4) -0.013(3)
C3 0.035(4) 0.047(5) 0.048(5) 0.008(4) 0.003(3) -0.004(4)
C4 0.034(4) 0.034(4) 0.034(4) 0.008(3) 0.005(3) 0.006(3)
C5 0.035(4) 0.019(3) 0.021(3) 0.011(3) 0.012(3) 0.000(3)
C6 0.024(3) 0.024(3) 0.024(3) -0.003(3) 0.005(3) -0.004(3)
C7 0.024(3) 0.027(4) 0.028(3) -0.003(3) 0.007(3) -0.006(3)
C8 0.028(4) 0.028(4) 0.029(4) 0.003(3) 0.003(3) -0.001(3)
C9 0.015(3) 0.034(4) 0.039(4) -0.001(3) -0.002(3) 0.003(3)
C10 0.023(3) 0.036(4) 0.038(4) -0.004(3) 0.010(3) 0.002(3)
C11 0.016(3) 0.028(3) 0.024(3) 0.001(3) 0.004(3) -0.002(3)
C12 0.031(4) 0.042(4) 0.039(4) 0.007(3) 0.013(3) 0.003(3)
C13 0.097(10) 0.29(2) 0.094(10) -0.105(12) 0.072(8) -0.066(12)
C14 0.153(13) 0.089(9) 0.232(18) 0.058(11) 0.160(14) 0.012(9)
C15 0.024(3) 0.032(4) 0.045(4) 0.012(3) 0.012(3) 0.003(3)
C16 0.056(5) 0.045(5) 0.064(6) 0.020(4) 0.012(5) -0.008(4)
C17 0.064(6) 0.062(6) 0.043(5) 0.007(4) 0.013(4) 0.007(5)
C18 0.018(3) 0.025(3) 0.018(3) 0.001(3) 0.004(2) 0.005(3)
C19 0.023(3) 0.040(4) 0.019(3) -0.001(3) 0.005(3) -0.001(3)
C20 0.025(4) 0.061(5) 0.032(4) 0.001(4) 0.010(3) -0.007(4)
C21 0.023(4) 0.068(6) 0.037(4) -0.005(4) 0.011(3) 0.010(4)
C22 0.031(4) 0.048(5) 0.029(4) -0.005(3) 0.006(3) 0.014(3)
C23 0.031(4) 0.033(4) 0.011(3) -0.002(3) 0.003(3) 0.002(3)
C24 0.035(4) 0.039(4) 0.035(4) 0.011(4) 0.011(3) 0.005(4)
C25 0.045(5) 0.047(5) 0.058(5) -0.001(4) 0.015(4) -0.018(4)
C26 0.058(5) 0.042(5) 0.051(5) 0.014(4) 0.010(4) -0.002(4)
C27 0.037(4) 0.035(4) 0.021(3) -0.004(3) 0.010(3) -0.003(3)
C28 0.062(5) 0.040(4) 0.029(4) -0.004(3) 0.006(4) 0.007(4)
C29 0.044(5) 0.053(5) 0.037(4) -0.003(4) 0.000(4) -0.013(4)

loop_
_atom_type_symbol
_atom_type_description
_atom_type_scat_dispersion_real
_atom_type_scat_dispersion_imag
_atom_type_scat_source
C C 0.0033 0.0016 'International Tables Vol C Tables 4.2.6.8 and 6.1.1.4'
H H 0.0000 0.0000 'International Tables Vol C Tables 4.2.6.8 and 6.1.1.4'
N N 0.0061 0.0033 'International Tables Vol C Tables 4.2.6.8 and 6.1.1.4'
O O 0.0106 0.0060 'International Tables Vol C Tables 4.2.6.8 and 6.1.1.4'
Mo Mo -1.6832 0.6857 'International Tables Vol C Tables 4.2.6.8 and 6.1.1.4'

loop_
_geom_angle_atom_site_label_1
_geom_angle_atom_site_label_2
_geom_angle_atom_site_label_3
_geom_angle
_geom_angle_site_symmetry_1
_geom_angle_site_symmetry_3
_geom_angle_publ_flag
O1 Mo1 O2 110.3(2) . . ?
O1 Mo1 O4 123.3(2) . . ?
O2 Mo1 O4 121.46(19) . . ?
O1 Mo1 O3 97.7(2) . . ?
O2 Mo1 O3 102.3(2) . . ?
O4 Mo1 O3 92.60(18) . . ?
O1 Mo1 N1 83.2(2) . . ?
O2 Mo1 N1 85.1(2) . . ?
O4 Mo1 N1 79.98(17) . . ?
O3 Mo1 N1 171.56(18) . . ?
C6 O3 Mo1 134.4(4) . . ?
C18 O4 Mo1 141.6(4) . . ?
C5 N1 C1 118.7(6) . . ?
C5 N1 Mo1 119.3(4) . . ?
C1 N1 Mo1 122.0(4) . . ?
N1 C1 C2 120.8(6) . . ?
C1 C2 C3 120.6(7) . . ?
C4 C3 C2 119.0(7) . . ?
C3 C4 C5 118.4(7) . . ?
N1 C5 C4 122.4(6) . . ?
O3 C6 C11 119.8(6) . . ?
O3 C6 C7 119.8(5) . . ?
C11 C6 C7 120.4(6) . . ?
C8 C7 C6 118.6(6) . . ?
C8 C7 C12 122.3(6) . . ?
C6 C7 C12 119.1(6) . . ?
C7 C8 C9 121.5(6) . . ?
C10 C9 C8 119.1(6) . . ?
C9 C10 C11 122.2(6) . . ?
C10 C11 C6 118.2(6) . . ?
C10 C11 C15 120.8(6) . . ?
C6 C11 C15 121.1(6) . . ?
C13 C12 C14 109.4(11) . . ?
C13 C12 C7 110.7(7) . . ?
C14 C12 C7 111.8(7) . . ?
C16 C15 C11 112.6(6) . . ?
C16 C15 C17 109.8(7) . . ?
C11 C15 C17 110.8(6) . . ?
O4 C18 C23 118.6(5) . . ?
O4 C18 C19 118.4(5) . . ?
C23 C18 C19 123.1(6) . . ?
C20 C19 C18 116.6(6) . . ?
C20 C19 C24 122.8(6) . . ?
C18 C19 C24 120.5(6) . . ?
C21 C20 C19 121.2(7) . . ?
C20 C21 C22 120.8(7) . . ?
C23 C22 C21 121.2(7) . . ?
C22 C23 C18 117.1(6) . . ?
C22 C23 C27 123.3(6) . . ?
C18 C23 C27 119.6(6) . . ?
C19 C24 C26 108.9(6) . . ?
C19 C24 C25 114.6(6) . . ?
C26 C24 C25 110.3(6) . . ?
C23 C27 C28 113.1(6) . . ?
C23 C27 C29 111.5(6) . . ?
C28 C27 C29 110.2(6) . . ?

loop_
_geom_bond_atom_site_label_1
_geom_bond_atom_site_label_2
_geom_bond_distance
_geom_bond_site_symmetry_2
_geom_bond_publ_flag
Mo1 O1 1.701(4) . ?
Mo1 O2 1.705(4) . ?
Mo1 O4 1.909(4) . ?
Mo1 O3 1.912(4) . ?
Mo1 N1 2.292(5) . ?
O3 C6 1.358(7) . ?
O4 C18 1.369(7) . ?
N1 C5 1.348(8) . ?
N1 C1 1.354(8) . ?
C1 C2 1.372(10) . ?
C2 C3 1.381(11) . ?
C3 C4 1.372(10) . ?
C4 C5 1.394(9) . ?
C6 C11 1.410(8) . ?
C6 C7 1.422(9) . ?
C7 C8 1.376(9) . ?
C7 C12 1.525(9) . ?
C8 C9 1.390(9) . ?
C9 C10 1.382(10) . ?
C10 C11 1.380(9) . ?
C11 C15 1.519(9) . ?
C12 C13 1.490(13) . ?
C12 C14 1.486(13) . ?
C15 C16 1.514(10) . ?
C15 C17 1.531(11) . ?
C18 C23 1.411(9) . ?
C18 C19 1.405(9) . ?
C19 C20 1.403(9) . ?
C19 C24 1.512(10) . ?
C20 C21 1.376(11) . ?
C21 C22 1.383(11) . ?
C22 C23 1.387(9) . ?
C23 C27 1.514(9) . ?
C24 C26 1.527(10) . ?
C24 C25 1.533(10) . ?
C27 C28 1.533(10) . ?
C27 C29 1.530(10) . ?
